data_4068154
loop_
_publ_author_name
'Gierz, Verena'
'Maichle-M\"ossmer, C\"acilia'
'Kunz, Doris'

_publ_section_title
;
 1,10-Phenanthroline Analogue Pyridazine-Based N-Heterocyclic Carbene
 Ligands
;
_journal_issue 2
_journal_name_full Organometallics
_journal_page_first 739
_journal_paper_doi 10.1021/om2011547
_journal_volume 31
_journal_year 2012
_chemical_formula_sum 'C32 H46 Cl F18 N10 P3'
_chemical_formula_weight 1041.15
_chemical_name_systematic
; 
 ? 
;
_space_group_IT_number 15
_symmetry_cell_setting monoclinic
_symmetry_space_group_name_Hall '-C 2yc'
_symmetry_space_group_name_H-M 'C 1 2/c 1'
_atom_sites_solution_hydrogens geom
_atom_sites_solution_primary direct
_atom_sites_solution_secondary difmap
_audit_creation_method SHELXL-97
_cell_angle_alpha 90.00
_cell_angle_beta 119.486(5)
_cell_angle_gamma 90.00
_cell_formula_units_Z 4
_cell_length_a 24.2056(18)
_cell_length_b 7.9758(4)
_cell_length_c 27.112(2)
_cell_measurement_reflns_used 17864
_cell_measurement_temperature 173(2)
_cell_measurement_theta_max 61.33
_cell_measurement_theta_min 4.77
_cell_volume 4556.3(6)
_computing_cell_refinement X-AREA
_computing_data_collection X-AREA
_computing_data_reduction X-AREA
_computing_structure_refinement 'SHELXL-97 (Sheldrick, 1997)'
_computing_structure_solution 'SHELXS-97 (Sheldrick, 1990)'
_diffrn_ambient_temperature 173(2)
_diffrn_measured_fraction_theta_full 0.999
_diffrn_measured_fraction_theta_max 0.999
_diffrn_measurement_device_type 'Stoe IPDS II'
_diffrn_measurement_method omega-scans
_diffrn_radiation_monochromator graphite
_diffrn_radiation_source 'fine-focus sealed tube'
_diffrn_radiation_type MoK\a
_diffrn_radiation_wavelength 0.71073
_diffrn_reflns_av_R_equivalents 0.0892
_diffrn_reflns_av_sigmaI/netI 0.0486
_diffrn_reflns_limit_h_max 28
_diffrn_reflns_limit_h_min -28
_diffrn_reflns_limit_k_max 9
_diffrn_reflns_limit_k_min -9
_diffrn_reflns_limit_l_max 31
_diffrn_reflns_limit_l_min -31
_diffrn_reflns_number 17854
_diffrn_reflns_theta_full 24.71
_diffrn_reflns_theta_max 24.71
_diffrn_reflns_theta_min 1.73
_exptl_absorpt_coefficient_mu 0.301
_exptl_absorpt_correction_type none
_exptl_crystal_colour colourless
_exptl_crystal_density_diffrn 1.518
_exptl_crystal_density_method 'not measured'
_exptl_crystal_description plate
_exptl_crystal_F_000 2128
_exptl_crystal_size_max 0.50
_exptl_crystal_size_mid 0.30
_exptl_crystal_size_min 0.10
_refine_diff_density_max 0.522
_refine_diff_density_min -0.394
_refine_diff_density_rms 0.062
_refine_ls_extinction_method none
_refine_ls_goodness_of_fit_ref 1.030
_refine_ls_hydrogen_treatment constr
_refine_ls_matrix_type full
_refine_ls_number_parameters 319
_refine_ls_number_reflns 3871
_refine_ls_number_restraints 0
_refine_ls_restrained_S_all 1.030
_refine_ls_R_factor_all 0.0752
_refine_ls_R_factor_gt 0.0610
_refine_ls_shift/su_max 0.004
_refine_ls_shift/su_mean 0.000
_refine_ls_structure_factor_coef Fsqd
_refine_ls_weighting_details 'calc w=1/[\s^2^(Fo^2^)+(0.0581P)^2^+17.4666P] where P=(Fo^2^+2Fc^2^)/3'
_refine_ls_weighting_scheme calc
_refine_ls_wR_factor_gt 0.1464
_refine_ls_wR_factor_ref 0.1553
_reflns_number_gt 3145
_reflns_number_total 3871
_reflns_threshold_expression >2sigma(I)
_cod_data_source_file om2011547_si_002.cif
_cod_data_source_block vgorg
_cod_original_cell_volume 4556.3(5)
_cod_original_sg_symbol_H-M C2/c
_cod_database_code 4068154

loop_
_symmetry_equiv_pos_as_xyz
'x, y, z'
'-x, y, -z+1/2'
'x+1/2, y+1/2, z'
'-x+1/2, y+1/2, -z+1/2'
'-x, -y, -z'
'x, -y, z-1/2'
'-x+1/2, -y+1/2, -z'
'x+1/2, -y+1/2, z-1/2'

loop_
_atom_site_label
_atom_site_type_symbol
_atom_site_fract_x
_atom_site_fract_y
_atom_site_fract_z
_atom_site_U_iso_or_equiv
_atom_site_adp_type
_atom_site_occupancy
_atom_site_symmetry_multiplicity
_atom_site_calc_flag
_atom_site_refinement_flags
_atom_site_disorder_assembly
_atom_site_disorder_group
C11 C 0.13923(14) 0.9596(4) 0.12087(13) 0.0306(7) Uani 1 1 d . . .
H11 H 0.0972 0.9835 0.0918 0.037 Uiso 1 1 calc R . .
C13 C 0.22331(16) 0.9099(4) 0.20480(15) 0.0379(8) Uani 1 1 d . . .
H13 H 0.2485 0.8939 0.2445 0.046 Uiso 1 1 calc R . .
C14 C 0.24422(14) 0.9013(4) 0.16684(14) 0.0324(7) Uani 1 1 d . . .
C15 C 0.30358(15) 0.8724(4) 0.16864(15) 0.0386(8) Uani 1 1 d . . .
H15 H 0.3402 0.8450 0.2036 0.046 Uiso 1 1 calc R . .
C16 C 0.30770(15) 0.8839(4) 0.12124(15) 0.0364(8) Uani 1 1 d . . .
H16 H 0.3472 0.8654 0.1226 0.044 Uiso 1 1 calc R . .
C17 C 0.25243(14) 0.9241(4) 0.06857(15) 0.0318(7) Uani 1 1 d . . .
C18 C 0.23946(15) 0.9537(4) 0.01456(15) 0.0350(8) Uani 1 1 d . . .
H18 H 0.2691 0.9497 0.0013 0.042 Uiso 1 1 calc R . .
C20 C 0.14843(15) 0.9846(4) 0.01446(13) 0.0327(7) Uani 1 1 d . . .
H20 H 0.1050 1.0050 0.0027 0.039 Uiso 1 1 calc R . .
C121 C 0.11846(18) 0.9683(5) 0.20164(16) 0.0463(9) Uani 1 1 d . . .
H11A H 0.0908 1.0671 0.1843 0.056 Uiso 0.727(8) 1 calc PR A 1
H11B H 0.1451 0.9899 0.2427 0.056 Uiso 0.727(8) 1 calc PR A 1
H11C H 0.0779 1.0196 0.1733 0.056 Uiso 0.273(8) 1 calc PR A 2
H11D H 0.1393 1.0464 0.2341 0.056 Uiso 0.273(8) 1 calc PR A 2
C122 C 0.0785(4) 0.8186(10) 0.1931(4) 0.0673(15) Uani 0.727(8) 1 d P A 1
H12C H 0.0519 0.7973 0.1519 0.081 Uiso 0.727(8) 1 calc PR A 1
H12D H 0.0498 0.8410 0.2086 0.081 Uiso 0.727(8) 1 calc PR A 1
C123 C 0.1176(4) 0.6639(10) 0.2213(3) 0.0673(15) Uani 0.727(8) 1 d P A 1
H12E H 0.0893 0.5684 0.2145 0.101 Uiso 0.727(8) 1 calc PR A 1
H12F H 0.1435 0.6835 0.2621 0.101 Uiso 0.727(8) 1 calc PR A 1
H12G H 0.1454 0.6396 0.2054 0.101 Uiso 0.727(8) 1 calc PR A 1
C23A C 0.0776(10) 0.665(3) 0.1841(9) 0.0673(15) Uani 0.273(8) 1 d P A 2
H23A H 0.0717 0.5663 0.2025 0.101 Uiso 0.273(8) 1 calc PR A 2
H23B H 0.1059 0.6371 0.1691 0.101 Uiso 0.273(8) 1 calc PR A 2
H23C H 0.0364 0.7012 0.1530 0.101 Uiso 0.273(8) 1 calc PR A 2
C22A C 0.1039(11) 0.793(3) 0.2231(11) 0.0673(15) Uani 0.273(8) 1 d P A 2
H22A H 0.1443 0.7518 0.2550 0.081 Uiso 0.273(8) 1 calc PR A 2
H22B H 0.0750 0.8172 0.2384 0.081 Uiso 0.273(8) 1 calc PR A 2
C191 C 0.14207(18) 1.0321(5) -0.07870(15) 0.0452(9) Uani 1 1 d . . .
H19A H 0.1061 0.9535 -0.0989 0.054 Uiso 1 1 calc R . .
H19B H 0.1713 1.0172 -0.0941 0.054 Uiso 1 1 calc R . .
C192 C 0.1175(3) 1.2075(6) -0.08943(18) 0.0712(14) Uani 1 1 d . . .
H19C H 0.1525 1.2852 -0.0655 0.085 Uiso 1 1 calc R . .
H19D H 0.0842 1.2185 -0.0786 0.085 Uiso 1 1 calc R . .
C193 C 0.0903(3) 1.2558(6) -0.15120(19) 0.0736(14) Uani 1 1 d . . .
H19E H 0.0744 1.3711 -0.1568 0.110 Uiso 1 1 calc R . .
H19F H 0.0554 1.1797 -0.1749 0.110 Uiso 1 1 calc R . .
H19G H 0.1235 1.2478 -0.1618 0.110 Uiso 1 1 calc R . .
N12 N 0.15970(13) 0.9456(3) 0.17617(12) 0.0347(7) Uani 1 1 d . A .
N19 N 0.17602(13) 0.9904(4) -0.01744(12) 0.0358(7) Uani 1 1 d . . .
N21 N 0.19404(11) 0.9444(3) 0.06625(11) 0.0277(6) Uani 1 1 d . . .
N22 N 0.19022(11) 0.9329(3) 0.11484(11) 0.0279(6) Uani 1 1 d . . .
N100 N 0.39088(18) 0.8591(5) 0.05057(16) 0.0595(9) Uani 1 1 d . B .
C102 C 0.4391(2) 0.8830(7) 0.0588(2) 0.0686(11) Uani 1 1 d . . .
C103 C 0.4947(5) 0.9417(16) 0.0501(6) 0.0686(11) Uani 0.452(10) 1 d P B 1
H10A H 0.5351 0.9134 0.0838 0.103 Uiso 0.452(10) 1 calc PR B 1
H10B H 0.4921 1.0633 0.0443 0.103 Uiso 0.452(10) 1 calc PR B 1
H10C H 0.4920 0.8855 0.0169 0.103 Uiso 0.452(10) 1 calc PR B 1
C10A C 0.5091(4) 0.8959(13) 0.0850(5) 0.0686(11) Uani 0.548(10) 1 d P B 2
H10D H 0.5198 0.9561 0.0593 0.103 Uiso 0.548(10) 1 calc PR B 2
H10E H 0.5275 0.7832 0.0920 0.103 Uiso 0.548(10) 1 calc PR B 2
H10F H 0.5261 0.9570 0.1209 0.103 Uiso 0.548(10) 1 calc PR B 2
P1 P 0.19392(4) 0.42167(11) 0.11432(4) 0.0357(3) Uani 1 1 d . . .
P2 P 0.0000 0.24296(17) 0.2500 0.0405(3) Uani 1 2 d S . .
F11 F 0.21617(12) 0.5277(3) 0.07814(10) 0.0674(7) Uani 1 1 d . . .
F12 F 0.14092(12) 0.3273(3) 0.06092(11) 0.0719(8) Uani 1 1 d . . .
F13 F 0.14478(13) 0.5664(3) 0.10506(14) 0.0779(9) Uani 1 1 d . . .
F14 F 0.17126(15) 0.3206(3) 0.15237(13) 0.0822(9) Uani 1 1 d . . .
F15 F 0.24651(14) 0.5137(3) 0.16950(10) 0.0767(9) Uani 1 1 d . . .
F16 F 0.24252(12) 0.2767(3) 0.12413(15) 0.0854(10) Uani 1 1 d . . .
F21 F 0.0000 0.0553(13) 0.2500 0.170(9) Uani 0.497(16) 2 d SP C 1
F22 F 0.0529(4) 0.2566(13) 0.2324(5) 0.107(4) Uani 0.497(16) 1 d P C 1
F23 F -0.0478(5) 0.254(2) 0.1865(3) 0.150(7) Uani 0.497(16) 1 d P C 1
F24 F 0.0000 0.4370(13) 0.2500 0.190(13) Uani 0.497(16) 2 d SP C 1
F21A F -0.0485(4) 0.3729(12) 0.2195(6) 0.152(7) Uani 0.503(16) 1 d P C 2
F22A F -0.0580(7) 0.1181(15) 0.2218(5) 0.166(7) Uani 0.503(16) 1 d P C 2
F23A F 0.0053(8) 0.220(2) 0.1961(5) 0.184(9) Uani 0.503(16) 1 d P C 2
Cl1 Cl 0.0000 0.0000 0.0000 0.0590(5) Uani 1 2 d S . .

loop_
_atom_site_aniso_label
_atom_site_aniso_U_11
_atom_site_aniso_U_22
_atom_site_aniso_U_33
_atom_site_aniso_U_23
_atom_site_aniso_U_13
_atom_site_aniso_U_12
C11 0.0259(16) 0.0344(17) 0.0324(17) -0.0021(14) 0.0152(14) 0.0012(13)
C13 0.0364(18) 0.0407(19) 0.0319(17) 0.0033(15) 0.0131(15) 0.0061(15)
C14 0.0273(16) 0.0325(17) 0.0343(17) 0.0007(14) 0.0129(14) 0.0009(14)
C15 0.0274(17) 0.039(2) 0.042(2) 0.0037(16) 0.0114(15) 0.0041(14)
C16 0.0255(16) 0.0359(18) 0.049(2) 0.0002(16) 0.0195(15) 0.0006(14)
C17 0.0261(15) 0.0281(16) 0.047(2) -0.0061(15) 0.0226(15) -0.0018(13)
C18 0.0329(17) 0.0370(19) 0.045(2) -0.0060(15) 0.0264(16) -0.0012(14)
C20 0.0275(16) 0.0379(18) 0.0339(18) -0.0048(14) 0.0160(14) 0.0018(14)
C121 0.051(2) 0.059(2) 0.044(2) -0.0029(18) 0.0344(18) 0.0104(19)
C122 0.076(4) 0.078(3) 0.075(4) 0.001(3) 0.058(3) -0.004(3)
C123 0.076(4) 0.078(3) 0.075(4) 0.001(3) 0.058(3) -0.004(3)
C23A 0.076(4) 0.078(3) 0.075(4) 0.001(3) 0.058(3) -0.004(3)
C22A 0.076(4) 0.078(3) 0.075(4) 0.001(3) 0.058(3) -0.004(3)
C191 0.046(2) 0.061(2) 0.0336(19) -0.0014(17) 0.0229(16) 0.0047(18)
C192 0.102(4) 0.047(3) 0.043(2) 0.002(2) 0.020(2) -0.007(2)
C193 0.085(3) 0.067(3) 0.055(3) 0.009(2) 0.023(3) -0.017(3)
N12 0.0351(15) 0.0370(16) 0.0362(15) -0.0022(12) 0.0208(13) 0.0025(12)
N19 0.0363(15) 0.0420(16) 0.0349(15) -0.0044(13) 0.0219(13) 0.0015(13)
N21 0.0265(13) 0.0294(14) 0.0314(14) -0.0049(11) 0.0174(12) -0.0016(11)
N22 0.0245(13) 0.0293(14) 0.0314(14) -0.0030(11) 0.0150(11) -0.0001(11)
N100 0.057(2) 0.065(2) 0.065(2) 0.0051(19) 0.0362(19) 0.0030(18)
C102 0.051(2) 0.073(3) 0.087(3) -0.011(2) 0.037(2) -0.0039(19)
C103 0.051(2) 0.073(3) 0.087(3) -0.011(2) 0.037(2) -0.0039(19)
C10A 0.051(2) 0.073(3) 0.087(3) -0.011(2) 0.037(2) -0.0039(19)
P1 0.0418(5) 0.0325(5) 0.0391(5) -0.0040(4) 0.0246(4) -0.0059(4)
P2 0.0346(7) 0.0402(7) 0.0425(8) 0.000 0.0158(6) 0.000
F11 0.0790(17) 0.0831(18) 0.0587(15) 0.0064(13) 0.0483(14) -0.0162(14)
F12 0.0627(15) 0.0679(17) 0.0661(17) -0.0223(14) 0.0169(13) -0.0167(13)
F13 0.0727(17) 0.0469(14) 0.135(3) -0.0054(15) 0.0677(18) 0.0039(13)
F14 0.122(2) 0.0646(17) 0.090(2) -0.0005(15) 0.0756(19) -0.0308(17)
F15 0.102(2) 0.0575(15) 0.0440(14) -0.0028(12) 0.0152(14) -0.0322(15)
F16 0.0556(15) 0.0541(16) 0.139(3) -0.0066(16) 0.0425(18) 0.0088(13)
F21 0.20(2) 0.027(5) 0.28(3) 0.000 0.12(2) 0.000
F22 0.045(4) 0.183(9) 0.100(7) -0.043(6) 0.041(4) 0.002(5)
F23 0.096(7) 0.259(19) 0.050(4) 0.009(6) 0.001(4) 0.021(9)
F24 0.38(3) 0.038(6) 0.31(3) 0.000 0.30(3) 0.000
F21A 0.069(5) 0.099(8) 0.194(12) 0.012(8) -0.008(6) 0.058(5)
F22A 0.221(14) 0.122(10) 0.144(10) -0.058(8) 0.081(10) -0.124(10)
F23A 0.183(19) 0.321(18) 0.096(9) 0.051(10) 0.105(12) 0.115(15)
Cl1 0.0228(6) 0.1039(12) 0.0447(7) -0.0177(8) 0.0122(5) 0.0035(7)

loop_
_atom_type_symbol
_atom_type_description
_atom_type_scat_dispersion_real
_atom_type_scat_dispersion_imag
_atom_type_scat_source
C C 0.0033 0.0016 'International Tables Vol C Tables 4.2.6.8 and 6.1.1.4'
H H 0.0000 0.0000 'International Tables Vol C Tables 4.2.6.8 and 6.1.1.4'
N N 0.0061 0.0033 'International Tables Vol C Tables 4.2.6.8 and 6.1.1.4'
P P 0.1023 0.0942 'International Tables Vol C Tables 4.2.6.8 and 6.1.1.4'
F F 0.0171 0.0103 'International Tables Vol C Tables 4.2.6.8 and 6.1.1.4'
Cl Cl 0.1484 0.1585 'International Tables Vol C Tables 4.2.6.8 and 6.1.1.4'

loop_
_geom_angle_atom_site_label_1
_geom_angle_atom_site_label_2
_geom_angle_atom_site_label_3
_geom_angle
_geom_angle_site_symmetry_1
_geom_angle_site_symmetry_3
N12 C11 N22 105.6(3) . .
C14 C13 N12 108.4(3) . .
C13 C14 N22 104.1(3) . .
C13 C14 C15 136.6(3) . .
N22 C14 C15 119.3(3) . .
C16 C15 C14 120.2(3) . .
C15 C16 C17 119.8(3) . .
C18 C17 N21 103.9(3) . .
C18 C17 C16 136.1(3) . .
N21 C17 C16 120.0(3) . .
C17 C18 N19 108.2(3) . .
N19 C20 N21 105.9(3) . .
N12 C121 C122 111.5(4) . .
N12 C121 C22A 112.3(8) . .
C122 C121 C22A 28.3(8) . .
C121 C122 C123 112.4(7) . .
C23A C22A C121 117.6(18) . .
N19 C191 C192 112.1(3) . .
C191 C192 C193 111.6(4) . .
C11 N12 C13 110.3(3) . .
C11 N12 C121 123.6(3) . .
C13 N12 C121 126.1(3) . .
C20 N19 C18 110.2(3) . .
C20 N19 C191 123.9(3) . .
C18 N19 C191 125.9(3) . .
C20 N21 N22 128.2(2) . .
C20 N21 C17 111.9(3) . .
N22 N21 C17 119.8(3) . .
C11 N22 N21 127.6(3) . .
C11 N22 C14 111.5(3) . .
N21 N22 C14 120.8(2) . .
N100 C102 C10A 164.6(7) . .
N100 C102 C103 160.6(8) . .
C10A C102 C103 34.7(5) . .
F12 P1 F16 90.40(16) . .
F12 P1 F11 93.32(15) . .
F16 P1 F11 92.49(17) . .
F12 P1 F13 89.69(16) . .
F16 P1 F13 179.21(18) . .
F11 P1 F13 88.29(15) . .
F12 P1 F15 177.98(16) . .
F16 P1 F15 89.69(17) . .
F11 P1 F15 88.69(14) . .
F13 P1 F15 90.19(16) . .
F12 P1 F14 88.24(16) . .
F16 P1 F14 89.21(17) . .
F11 P1 F14 177.69(16) . .
F13 P1 F14 90.01(17) . .
F15 P1 F14 89.74(16) . .
F21A P2 F21A 90.8(8) . 2
F21A P2 F21 134.6(4) . .
F21A P2 F21 134.6(4) 2 .
F21A P2 F23 122.9(9) . 2
F21A P2 F23 51.6(6) 2 2
F21 P2 F23 93.2(6) . 2
F21A P2 F23 51.6(6) . .
F21A P2 F23 122.9(9) 2 .
F21 P2 F23 93.2(6) . .
F23 P2 F23 173.7(12) 2 .
F21A P2 F23A 101.6(9) . 2
F21A P2 F23A 88.1(8) 2 2
F21 P2 F23A 83.1(6) . 2
F23 P2 F23A 46.3(6) 2 2
F23 P2 F23A 134.7(6) . 2
F21A P2 F23A 88.1(7) . .
F21A P2 F23A 101.6(9) 2 .
F21 P2 F23A 83.1(6) . .
F23 P2 F23A 134.7(6) 2 .
F23 P2 F23A 46.3(6) . .
F23A P2 F23A 166.3(12) 2 .
F21A P2 F24 45.4(4) . .
F21A P2 F24 45.4(4) 2 .
F21 P2 F24 180.000(4) . .
F23 P2 F24 86.8(6) 2 .
F23 P2 F24 86.8(6) . .
F23A P2 F24 96.9(6) 2 .
F23A P2 F24 96.9(6) . .
F21A P2 F22 65.2(7) . 2
F21A P2 F22 108.8(7) 2 2
F21 P2 F22 94.0(4) . 2
F23 P2 F22 86.2(6) 2 2
F23 P2 F22 93.4(6) . 2
F23A P2 F22 42.4(6) 2 2
F23A P2 F22 139.1(5) . 2
F24 P2 F22 86.0(4) . 2
F21A P2 F22 108.8(7) . .
F21A P2 F22 65.2(7) 2 .
F21 P2 F22 94.0(4) . .
F23 P2 F22 93.4(6) 2 .
F23 P2 F22 86.2(6) . .
F23A P2 F22 139.1(5) 2 .
F23A P2 F22 42.4(6) . .
F24 P2 F22 86.0(4) . .
F22 P2 F22 172.1(7) 2 .
F21A P2 F22A 84.2(8) . .
F21A P2 F22A 170.6(8) 2 .
F21 P2 F22A 50.9(6) . .
F23 P2 F22A 125.3(8) 2 .
F23 P2 F22A 59.4(6) . .
F23A P2 F22A 85.1(6) 2 .
F23A P2 F22A 86.3(8) . .
F24 P2 F22A 129.1(6) . .
F22 P2 F22A 61.8(6) 2 .
F22 P2 F22A 124.0(6) . .
F21A P2 F22A 170.6(8) . 2
F21A P2 F22A 84.2(8) 2 2
F21 P2 F22A 50.9(6) . 2
F23 P2 F22A 59.4(6) 2 2
F23 P2 F22A 125.3(8) . 2
F23A P2 F22A 86.3(8) 2 2
F23A P2 F22A 85.1(6) . 2
F24 P2 F22A 129.1(6) . 2
F22 P2 F22A 124.0(6) 2 2
F22 P2 F22A 61.8(6) . 2
F22A P2 F22A 101.8(12) . 2

loop_
_geom_bond_atom_site_label_1
_geom_bond_atom_site_label_2
_geom_bond_distance
_geom_bond_site_symmetry_2
C11 N12 1.332(4) .
C11 N22 1.339(4) .
C13 C14 1.354(5) .
C13 N12 1.370(4) .
C14 N22 1.395(4) .
C14 C15 1.432(5) .
C15 C16 1.340(5) .
C16 C17 1.432(5) .
C17 C18 1.358(5) .
C17 N21 1.393(4) .
C18 N19 1.373(4) .
C20 N19 1.329(4) .
C20 N21 1.330(4) .
C121 N12 1.478(4) .
C121 C122 1.481(8) .
C121 C22A 1.62(2) .
C122 C123 1.513(13) .
C23A C22A 1.38(3) .
C191 N19 1.484(4) .
C191 C192 1.491(6) .
C192 C193 1.517(6) .
N21 N22 1.368(3) .
N100 C102 1.092(5) .
C102 C10A 1.483(9) .
C102 C103 1.548(11) .
P1 F12 1.575(2) .
P1 F16 1.576(3) .
P1 F11 1.577(2) .
P1 F13 1.587(3) .
P1 F15 1.588(3) .
P1 F14 1.604(3) .
P2 F21A 1.476(7) .
P2 F21A 1.476(7) 2
P2 F21 1.497(10) .
P2 F23 1.534(7) 2
P2 F23 1.534(7) .
P2 F23A 1.540(8) 2
P2 F23A 1.540(8) .
P2 F24 1.548(11) .
P2 F22 1.574(6) 2
P2 F22 1.574(6) .
P2 F22A 1.578(8) .
P2 F22A 1.578(8) 2
